data_7151819
loop_
_publ_author_name
'Bradley, Stephen A.'
'Bresnan, Brian J.'
'Draper, Sylvia M.'
'Geraghty, Niall W. A.'
'Jeffares, Mark'
'McCabe, Thomas'
'McMurry, T Brian H'
'O'Brien, John E'

_publ_section_title
;
 Photochemical [2 + 2] cycloaddition reactions of
 6-alkenyl-3-phenylcyclohex-2-en-1-ones: using biradical conformation
 control to account for exceptions to the "rule of five".
;
_journal_issue 8
_journal_name_full 'Organic &amp; biomolecular chemistry'
_journal_page_first 2959
_journal_page_last 2968
_journal_paper_doi 10.1039/c0ob01131b
_journal_volume 9
_journal_year 2011
_chemical_formula_sum 'C17 H18 O3'
_chemical_formula_weight 270.31
_chemical_name_systematic
;
?
;
_space_group_IT_number 2
_symmetry_cell_setting triclinic
_symmetry_space_group_name_Hall '-P 1'
_symmetry_space_group_name_H-M 'P -1'
_atom_sites_solution_hydrogens geom
_atom_sites_solution_primary direct
_atom_sites_solution_secondary difmap
_audit_creation_method SHELXL-97
_cell_angle_alpha 80.995(17)
_cell_angle_beta 83.01(3)
_cell_angle_gamma 82.18(5)
_cell_formula_units_Z 2
_cell_length_a 6.121(6)
_cell_length_b 10.219(3)
_cell_length_c 12.1028(18)
_cell_measurement_temperature 293(2)
_cell_volume 736.8(8)
_computing_cell_refinement 'CAD4 Express (Enraf Nonius, 1994)'
_computing_data_collection 'CAD4 Express (Enraf Nonius, 1994)'
_computing_data_reduction 'XCAD4 (Harms & Wocadlo, 1995)'
_computing_molecular_graphics Shelxtl
_computing_publication_material Shelxtl
_computing_structure_refinement 'SHELXL-97 (Sheldrick, 1997)'
_computing_structure_solution 'SHELXS-97 (Sheldrick, 1990)'
_diffrn_ambient_temperature 293(2)
_diffrn_measured_fraction_theta_full 0.988
_diffrn_measured_fraction_theta_max 0.988
_diffrn_measurement_device_type 'Enraf Nonius CAD 4'
_diffrn_measurement_method 'omega and phi scans'
_diffrn_radiation_monochromator graphite
_diffrn_radiation_source 'fine-focus sealed tube'
_diffrn_radiation_type MoK\a
_diffrn_radiation_wavelength 0.71073
_diffrn_reflns_av_R_equivalents 0.0176
_diffrn_reflns_av_sigmaI/netI 0.0580
_diffrn_reflns_limit_h_max 7
_diffrn_reflns_limit_h_min 0
_diffrn_reflns_limit_k_max 11
_diffrn_reflns_limit_k_min -11
_diffrn_reflns_limit_l_max 13
_diffrn_reflns_limit_l_min -13
_diffrn_reflns_number 2843
_diffrn_reflns_theta_full 25.06
_diffrn_reflns_theta_max 25.06
_diffrn_reflns_theta_min 1.71
_exptl_absorpt_coefficient_mu 0.083
_exptl_crystal_colour Colourless
_exptl_crystal_density_diffrn 1.218
_exptl_crystal_density_method 'not measured'
_exptl_crystal_description Block
_exptl_crystal_F_000 288
_exptl_crystal_size_max 0.3
_exptl_crystal_size_mid 0.3
_exptl_crystal_size_min 0.3
_refine_diff_density_max 0.112
_refine_diff_density_min -0.174
_refine_diff_density_rms 0.033
_refine_ls_extinction_method none
_refine_ls_goodness_of_fit_ref 1.033
_refine_ls_hydrogen_treatment mixed
_refine_ls_matrix_type full
_refine_ls_number_parameters 242
_refine_ls_number_reflns 2583
_refine_ls_number_restraints 0
_refine_ls_restrained_S_all 1.033
_refine_ls_R_factor_all 0.1294
_refine_ls_R_factor_gt 0.0527
_refine_ls_shift/su_max 0.000
_refine_ls_shift/su_mean 0.000
_refine_ls_structure_factor_coef Fsqd
_refine_ls_weighting_details 'calc w=1/[\s^2^(Fo^2^)+(0.0514P)^2^+0.0610P] where P=(Fo^2^+2Fc^2^)/3'
_refine_ls_weighting_scheme calc
_refine_ls_wR_factor_gt 0.1029
_refine_ls_wR_factor_ref 0.1273
_reflns_number_gt 1387
_reflns_number_total 2583
_reflns_threshold_expression >2sigma(I)
_cod_data_source_file c0ob01131b.txt
_cod_data_source_block bmcm3s
_cod_depositor_comments
;
The following automatic conversions were performed:
'_symmetry_cell_setting' value 'Triclinic' changed to 'triclinic'
according to '/home/saulius/struct/CIF-dictionaries/cif_core.dic'
dictionary named 'cif_core.dic' version 2.4.1 from 2010-06-29.

Automatic conversion script
Id: cif_fix_enum 1555 2011-01-17 13:19:09Z saulius 
;
_cod_original_cell_volume 736.9(8)
_cod_original_sg_symbol_H-M P-1
_cod_database_code 7151819

loop_
_symmetry_equiv_pos_as_xyz
'x, y, z'
'-x, -y, -z'

loop_
_atom_site_label
_atom_site_type_symbol
_atom_site_fract_x
_atom_site_fract_y
_atom_site_fract_z
_atom_site_U_iso_or_equiv
_atom_site_adp_type
_atom_site_occupancy
_atom_site_symmetry_multiplicity
_atom_site_calc_flag
_atom_site_refinement_flags
_atom_site_disorder_assembly
_atom_site_disorder_group
C4 C 0.1197(4) 0.8261(2) -0.0670(2) 0.0470(7) Uani 1 1 d . . .
O1 O 0.3469(3) 0.90460(17) 0.16782(17) 0.0653(6) Uani 1 1 d . . .
C2 C 0.2449(4) 0.8442(2) 0.1163(2) 0.0490(7) Uani 1 1 d . . .
O3 O 0.4174(3) 0.59025(17) 0.1823(2) 0.0848(8) Uani 1 1 d . . .
C3 C 0.2606(4) 0.8658(2) -0.0055(3) 0.0492(7) Uani 1 1 d . . .
C12 C 0.1524(4) 0.8434(2) -0.1911(2) 0.0502(7) Uani 1 1 d . . .
O2 O 0.1228(3) 0.51322(19) 0.1432(2) 0.0837(7) Uani 1 1 d . . .
C5 C -0.0782(4) 0.7626(3) -0.0085(3) 0.0535(8) Uani 1 1 d . . .
C6 C -0.1175(4) 0.7689(3) 0.1165(3) 0.0535(8) Uani 1 1 d . . .
C10 C 0.2078(4) 0.6026(2) 0.1639(2) 0.0516(7) Uani 1 1 d . . .
C1 C 0.0946(4) 0.7421(2) 0.1750(2) 0.0465(7) Uani 1 1 d . . .
C13 C 0.3363(5) 0.8941(3) -0.2509(3) 0.0633(9) Uani 1 1 d . . .
C17 C 0.0034(6) 0.8031(3) -0.2523(3) 0.0717(9) Uani 1 1 d . . .
C7 C 0.0490(6) 0.7532(3) 0.3017(3) 0.0660(9) Uani 1 1 d . . .
C14 C 0.3697(7) 0.9055(4) -0.3651(4) 0.0823(11) Uani 1 1 d . . .
C16 C 0.0374(7) 0.8157(4) -0.3680(4) 0.0913(12) Uani 1 1 d . . .
C15 C 0.2185(7) 0.8671(4) -0.4247(4) 0.0877(11) Uani 1 1 d . . .
C11 C 0.5413(5) 0.4587(3) 0.1810(4) 0.1090(14) Uani 1 1 d . . .
H11A H 0.4794 0.3974 0.2411 0.164 Uiso 1 1 calc R . .
H11B H 0.6934 0.4630 0.1905 0.164 Uiso 1 1 calc R . .
H11C H 0.5328 0.4289 0.1104 0.164 Uiso 1 1 calc R . .
C8 C -0.0871(9) 0.6522(5) 0.3670(3) 0.0995(13) Uani 1 1 d . . .
C9 C -0.2819(13) 0.6715(11) 0.4132(6) 0.157(3) Uani 1 1 d . . .
H5A H -0.208(4) 0.808(2) -0.044(2) 0.062(8) Uiso 1 1 d . . .
H6A H -0.217(4) 0.704(2) 0.1519(19) 0.052(7) Uiso 1 1 d . . .
H6B H -0.192(4) 0.860(3) 0.130(2) 0.076(9) Uiso 1 1 d . . .
H3 H 0.381(4) 0.912(2) -0.042(2) 0.056(7) Uiso 1 1 d . . .
H5B H -0.062(4) 0.670(2) -0.0231(19) 0.053(7) Uiso 1 1 d . . .
H17 H -0.132(5) 0.775(3) -0.217(2) 0.071(9) Uiso 1 1 d . . .
H7B H -0.021(5) 0.840(3) 0.309(2) 0.074(9) Uiso 1 1 d . . .
H7A H 0.201(7) 0.746(4) 0.332(3) 0.129(14) Uiso 1 1 d . . .
H13 H 0.439(5) 0.924(3) -0.214(3) 0.085(10) Uiso 1 1 d . . .
H15 H 0.240(5) 0.875(3) -0.505(3) 0.102(13) Uiso 1 1 d . . .
H16 H -0.069(6) 0.786(3) -0.400(3) 0.098(12) Uiso 1 1 d . . .
H14 H 0.492(6) 0.938(3) -0.404(3) 0.098(12) Uiso 1 1 d . . .
H8 H -0.042(6) 0.558(4) 0.394(3) 0.112(15) Uiso 1 1 d . . .
H9B H -0.356(9) 0.595(6) 0.453(5) 0.19(2) Uiso 1 1 d . . .
H9A H -0.317(18) 0.759(10) 0.382(9) 0.39(7) Uiso 1 1 d . . .

loop_
_atom_site_aniso_label
_atom_site_aniso_U_11
_atom_site_aniso_U_22
_atom_site_aniso_U_33
_atom_site_aniso_U_23
_atom_site_aniso_U_13
_atom_site_aniso_U_12
C4 0.0372(14) 0.0296(12) 0.075(2) -0.0106(12) -0.0081(14) -0.0025(11)
O1 0.0631(12) 0.0570(11) 0.0870(15) -0.0219(10) -0.0207(11) -0.0215(10)
C2 0.0369(14) 0.0345(14) 0.080(2) -0.0180(13) -0.0124(14) -0.0016(11)
O3 0.0488(12) 0.0431(11) 0.168(2) -0.0227(12) -0.0320(13) 0.0023(9)
C3 0.0380(15) 0.0361(14) 0.076(2) -0.0105(13) -0.0078(15) -0.0101(12)
C12 0.0479(16) 0.0338(13) 0.070(2) -0.0076(13) -0.0109(15) -0.0047(12)
O2 0.0750(14) 0.0463(11) 0.141(2) -0.0296(12) -0.0323(14) -0.0092(10)
C5 0.0365(15) 0.0518(18) 0.076(2) -0.0092(15) -0.0139(15) -0.0098(13)
C6 0.0378(15) 0.0464(17) 0.078(2) -0.0124(15) -0.0033(14) -0.0097(13)
C10 0.0463(16) 0.0400(15) 0.0709(19) -0.0109(13) -0.0076(14) -0.0088(12)
C1 0.0407(14) 0.0394(14) 0.0624(19) -0.0150(12) -0.0054(13) -0.0061(11)
C13 0.063(2) 0.0569(18) 0.073(3) -0.0112(16) -0.0025(18) -0.0179(15)
C17 0.063(2) 0.078(2) 0.079(3) -0.0143(18) -0.014(2) -0.0178(18)
C7 0.066(2) 0.063(2) 0.073(2) -0.0215(17) -0.0039(18) -0.0109(18)
C14 0.087(3) 0.083(2) 0.076(3) -0.011(2) 0.007(2) -0.022(2)
C16 0.088(3) 0.107(3) 0.089(3) -0.021(2) -0.028(3) -0.025(2)
C15 0.104(3) 0.090(3) 0.069(3) -0.014(2) -0.007(3) -0.011(2)
C11 0.072(2) 0.0510(19) 0.205(4) -0.025(2) -0.036(3) 0.0174(17)
C8 0.114(4) 0.118(4) 0.073(3) -0.026(3) 0.008(3) -0.040(3)
C9 0.132(5) 0.237(9) 0.117(4) -0.044(5) 0.023(4) -0.089(6)

loop_
_atom_type_symbol
_atom_type_description
_atom_type_scat_dispersion_real
_atom_type_scat_dispersion_imag
_atom_type_scat_source
C C 0.0033 0.0016 'International Tables Vol C Tables 4.2.6.8 and 6.1.1.4'
H H 0.0000 0.0000 'International Tables Vol C Tables 4.2.6.8 and 6.1.1.4'
O O 0.0106 0.0060 'International Tables Vol C Tables 4.2.6.8 and 6.1.1.4'

loop_
_geom_angle_atom_site_label_1
_geom_angle_atom_site_label_2
_geom_angle_atom_site_label_3
_geom_angle
_geom_angle_site_symmetry_1
_geom_angle_site_symmetry_3
_geom_angle_publ_flag
C3 C4 C12 122.1(3) . . ?
C3 C4 C5 119.4(3) . . ?
C12 C4 C5 118.5(2) . . ?
O1 C2 C3 121.6(2) . . ?
O1 C2 C1 122.4(3) . . ?
C3 C2 C1 116.1(2) . . ?
C10 O3 C11 116.9(2) . . ?
C4 C3 C2 124.7(3) . . ?
C13 C12 C17 117.0(3) . . ?
C13 C12 C4 122.0(3) . . ?
C17 C12 C4 120.9(3) . . ?
C4 C5 C6 114.5(2) . . ?
C5 C6 C1 113.5(2) . . ?
O2 C10 O3 122.6(2) . . ?
O2 C10 C1 125.9(2) . . ?
O3 C10 C1 111.5(2) . . ?
C10 C1 C2 109.6(2) . . ?
C10 C1 C6 110.3(2) . . ?
C2 C1 C6 106.8(2) . . ?
C10 C1 C7 107.6(2) . . ?
C2 C1 C7 110.5(2) . . ?
C6 C1 C7 112.1(2) . . ?
C14 C13 C12 121.8(4) . . ?
C16 C17 C12 120.9(4) . . ?
C8 C7 C1 114.2(3) . . ?
C13 C14 C15 120.5(4) . . ?
C15 C16 C17 120.9(4) . . ?
C16 C15 C14 118.9(4) . . ?
C9 C8 C7 127.6(7) . . ?

loop_
_geom_bond_atom_site_label_1
_geom_bond_atom_site_label_2
_geom_bond_distance
_geom_bond_site_symmetry_2
_geom_bond_publ_flag
C4 C3 1.345(3) . ?
C4 C12 1.477(4) . ?
C4 C5 1.500(4) . ?
O1 C2 1.216(3) . ?
C2 C3 1.449(4) . ?
C2 C1 1.520(3) . ?
O3 C10 1.315(3) . ?
O3 C11 1.452(3) . ?
C12 C13 1.379(4) . ?
C12 C17 1.383(4) . ?
O2 C10 1.184(3) . ?
C5 C6 1.513(4) . ?
C6 C1 1.526(4) . ?
C10 C1 1.516(3) . ?
C1 C7 1.544(4) . ?
C13 C14 1.361(5) . ?
C17 C16 1.378(5) . ?
C7 C8 1.484(5) . ?
C14 C15 1.371(5) . ?
C16 C15 1.355(5) . ?
C8 C9 1.258(7) . ?
